data_7017110
loop_
_publ_author_name
'Whitelaw, Emma L.'
'Loraine, Gaynor'
'Mahon, Mary F.'
'Jones, Matthew D.'

_publ_section_title
;
 Salalen aluminium complexes and their exploitation for the ring opening
 polymerisation of rac-lactide.
;
_journal_issue 43
_journal_name_full 'Dalton transactions (Cambridge, England : 2003)'
_journal_page_first 11469
_journal_page_last 11473
_journal_paper_doi 10.1039/c1dt11438g
_journal_volume 40
_journal_year 2011
_chemical_formula_sum 'C26 H35 Al Cl2 N2 O2'
_chemical_formula_weight 505.44
_chemical_name_systematic
;
?
;
_space_group_IT_number 2
_symmetry_cell_setting triclinic
_symmetry_space_group_name_Hall '-P 1'
_symmetry_space_group_name_H-M 'P -1'
_atom_sites_solution_hydrogens geom
_atom_sites_solution_primary direct
_atom_sites_solution_secondary difmap
_audit_creation_method SHELXL-97
_cell_angle_alpha 82.591(15)
_cell_angle_beta 75.027(16)
_cell_angle_gamma 72.308(17)
_cell_formula_units_Z 2
_cell_length_a 9.708(4)
_cell_length_b 9.824(4)
_cell_length_c 15.270(4)
_cell_measurement_reflns_used 11719
_cell_measurement_temperature 150(2)
_cell_measurement_theta_max 25.03
_cell_measurement_theta_min 3.51
_cell_volume 1338.3(9)
_computing_cell_refinement 'HKL Scalepack (Otwinski & Minor, 1997)'
_computing_data_collection 'Collect (Nonius BV, 1997-2000)'
_computing_data_reduction 'HKL Denzo & Scalepack (Otwinski & Minor 1997)'
_computing_molecular_graphics 'Ortep-3 for Windows (Farrugia, 1997)'
_computing_publication_material 'WinGX publication routines (Farrugia, 1999)'
_computing_structure_refinement 'SHELXL-97 (Sheldrick, 1997)'
_computing_structure_solution
;
SIR97- Altomare A., Burla M.C., Camalli M., Cascarano G.L., Giacovazzo C. ,
Guagliardi A., Moliterni A.G.G., Polidori G.,Spagna R.
(1999) J. Appl. Cryst. 32, 115-119.
;
_diffrn_ambient_temperature 150(2)
_diffrn_measured_fraction_theta_full 0.987
_diffrn_measured_fraction_theta_max 0.987
_diffrn_measurement_device_type 'nonius kappa ccd'
_diffrn_measurement_method ccd
_diffrn_radiation_monochromator graphite
_diffrn_radiation_source 'fine-focus sealed tube'
_diffrn_radiation_type MoK\a
_diffrn_radiation_wavelength 0.71073
_diffrn_reflns_av_R_equivalents 0.0781
_diffrn_reflns_av_sigmaI/netI 0.0757
_diffrn_reflns_limit_h_max 11
_diffrn_reflns_limit_h_min -11
_diffrn_reflns_limit_k_max 11
_diffrn_reflns_limit_k_min -11
_diffrn_reflns_limit_l_max 17
_diffrn_reflns_limit_l_min -18
_diffrn_reflns_number 15193
_diffrn_reflns_theta_full 25.15
_diffrn_reflns_theta_max 25.15
_diffrn_reflns_theta_min 3.96
_exptl_absorpt_coefficient_mu 0.300
_exptl_absorpt_correction_type none
_exptl_crystal_colour yellow
_exptl_crystal_density_diffrn 1.254
_exptl_crystal_density_method 'not measured'
_exptl_crystal_description block
_exptl_crystal_F_000 536
_exptl_crystal_size_max 0.10
_exptl_crystal_size_mid 0.10
_exptl_crystal_size_min 0.10
_refine_diff_density_max 0.237
_refine_diff_density_min -0.300
_refine_diff_density_rms 0.061
_refine_ls_extinction_method none
_refine_ls_goodness_of_fit_ref 1.008
_refine_ls_hydrogen_treatment constr
_refine_ls_matrix_type full
_refine_ls_number_parameters 306
_refine_ls_number_reflns 4732
_refine_ls_number_restraints 0
_refine_ls_restrained_S_all 1.008
_refine_ls_R_factor_all 0.0973
_refine_ls_R_factor_gt 0.0502
_refine_ls_shift/su_max 0.000
_refine_ls_shift/su_mean 0.000
_refine_ls_structure_factor_coef Fsqd
_refine_ls_weighting_details 'calc w=1/[\s^2^(Fo^2^)+(0.0578P)^2^+0.4945P] where P=(Fo^2^+2Fc^2^)/3'
_refine_ls_weighting_scheme calc
_refine_ls_wR_factor_gt 0.1101
_refine_ls_wR_factor_ref 0.1316
_reflns_number_gt 3014
_reflns_number_total 4732
_reflns_threshold_expression >2sigma(I)
_cod_data_source_file c1dt11438g.txt
_cod_data_source_block Al(Me)(7)
_cod_depositor_comments
;
The following automatic conversions were performed:

'_symmetry_cell_setting' value 'Triclinic' changed to 'triclinic'
according to /home/saulius/struct/CIF-dictionaries/cif_core.dic
dictionary named 'cif_core.dic' version 2.4.1 from 2010-06-29.

Automatic conversion script
Id: cif_fix_values 1715 2011-07-08 13:25:40Z adriana 
;
_cod_original_sg_symbol_H-M P-1
_cod_database_code 7017110

loop_
_symmetry_equiv_pos_as_xyz
'x, y, z'
'-x, -y, -z'

loop_
_atom_site_label
_atom_site_type_symbol
_atom_site_fract_x
_atom_site_fract_y
_atom_site_fract_z
_atom_site_U_iso_or_equiv
_atom_site_adp_type
_atom_site_occupancy
_atom_site_symmetry_multiplicity
_atom_site_calc_flag
_atom_site_refinement_flags
Cl1 Cl 0.30218(11) -0.00450(8) 0.53357(6) 0.0505(3) Uani 1 1 d .
Al1 Al 0.28043(10) 0.45526(9) 0.40934(6) 0.0312(2) Uani 1 1 d .
O1 O 0.1941(2) 0.4211(2) 0.32950(13) 0.0323(5) Uani 1 1 d .
N1 N 0.1697(3) 0.5770(2) 0.51478(16) 0.0315(6) Uani 1 1 d .
C1 C 0.4995(3) 0.3996(3) 0.3930(2) 0.0367(7) Uani 1 1 d .
H1A H 0.5321 0.3061 0.4243 0.055 Uiso 1 1 calc R
H1B H 0.5273 0.4713 0.4185 0.055 Uiso 1 1 calc R
H1C H 0.5472 0.3939 0.3281 0.055 Uiso 1 1 calc R
Cl2 Cl 0.24515(12) 0.16500(9) 0.86653(6) 0.0547(3) Uani 1 1 d .
O2 O 0.2374(2) 0.3010(2) 0.48199(13) 0.0348(5) Uani 1 1 d .
N2 N 0.2649(3) 0.6747(2) 0.34299(16) 0.0316(6) Uani 1 1 d .
C2 C 0.2003(3) 0.4692(3) 0.24179(19) 0.0293(7) Uani 1 1 d .
C3 C 0.1715(3) 0.6168(3) 0.2209(2) 0.0310(7) Uani 1 1 d .
C4 C 0.1780(3) 0.6711(3) 0.1316(2) 0.0340(7) Uani 1 1 d .
H4 H 0.1591 0.7714 0.1187 0.041 Uiso 1 1 calc R
C5 C 0.2115(3) 0.5821(3) 0.0611(2) 0.0331(7) Uani 1 1 d .
C6 C 0.2370(3) 0.4357(3) 0.0842(2) 0.0339(7) Uani 1 1 d .
H6 H 0.2578 0.3734 0.0368 0.041 Uiso 1 1 calc R
C7 C 0.2339(3) 0.3746(3) 0.1725(2) 0.0310(7) Uani 1 1 d .
C8 C 0.2250(4) 0.6386(3) -0.0383(2) 0.0404(8) Uani 1 1 d .
C9 C 0.1955(5) 0.8000(4) -0.0494(3) 0.0673(12) Uani 1 1 d .
H9A H 0.2680 0.8278 -0.0265 0.101 Uiso 1 1 calc R
H9B H 0.0949 0.8459 -0.0151 0.101 Uiso 1 1 calc R
H9C H 0.2047 0.8306 -0.1138 0.101 Uiso 1 1 calc R
C10 C 0.3775(5) 0.5663(5) -0.0940(3) 0.0800(14) Uani 1 1 d .
H10A H 0.3830 0.5965 -0.1582 0.120 Uiso 1 1 calc R
H10B H 0.3955 0.4622 -0.0862 0.120 Uiso 1 1 calc R
H10C H 0.4530 0.5932 -0.0736 0.120 Uiso 1 1 calc R
C11 C 0.1110(5) 0.6020(4) -0.0769(3) 0.0674(12) Uani 1 1 d .
H11A H 0.0107 0.6463 -0.0415 0.101 Uiso 1 1 calc R
H11B H 0.1292 0.4980 -0.0735 0.101 Uiso 1 1 calc R
H11C H 0.1199 0.6383 -0.1403 0.101 Uiso 1 1 calc R
C12 C 0.2682(4) 0.2112(3) 0.1924(2) 0.0348(7) Uani 1 1 d .
C13 C 0.3010(4) 0.1301(3) 0.1063(2) 0.0475(9) Uani 1 1 d .
H13A H 0.2145 0.1619 0.0792 0.071 Uiso 1 1 calc R
H13B H 0.3220 0.0271 0.1221 0.071 Uiso 1 1 calc R
H13C H 0.3874 0.1497 0.0626 0.071 Uiso 1 1 calc R
C14 C 0.4052(4) 0.1551(3) 0.2333(2) 0.0446(8) Uani 1 1 d .
H14A H 0.4907 0.1781 0.1907 0.067 Uiso 1 1 calc R
H14B H 0.4268 0.0511 0.2447 0.067 Uiso 1 1 calc R
H14C H 0.3855 0.2003 0.2905 0.067 Uiso 1 1 calc R
C15 C 0.1351(4) 0.1746(3) 0.2599(2) 0.0410(8) Uani 1 1 d .
H15A H 0.1180 0.2173 0.3177 0.062 Uiso 1 1 calc R
H15B H 0.1560 0.0704 0.2698 0.062 Uiso 1 1 calc R
H15C H 0.0463 0.2126 0.2352 0.062 Uiso 1 1 calc R
C16 C 0.1394(3) 0.7125(3) 0.2968(2) 0.0346(7) Uani 1 1 d .
H16A H 0.1221 0.8131 0.2724 0.041 Uiso 1 1 calc R
H16B H 0.0478 0.7040 0.3414 0.041 Uiso 1 1 calc R
C17 C 0.4000(4) 0.6928(3) 0.2763(2) 0.0410(8) Uani 1 1 d .
H17A H 0.3798 0.7908 0.2492 0.061 Uiso 1 1 calc R
H17B H 0.4282 0.6251 0.2286 0.061 Uiso 1 1 calc R
H17C H 0.4814 0.6746 0.3070 0.061 Uiso 1 1 calc R
C18 C 0.2306(4) 0.7717(3) 0.4171(2) 0.0358(7) Uani 1 1 d .
H18A H 0.1910 0.8718 0.3951 0.043 Uiso 1 1 calc R
H18B H 0.3227 0.7642 0.4362 0.043 Uiso 1 1 calc R
C19 C 0.1178(4) 0.7330(3) 0.4970(2) 0.0347(7) Uani 1 1 d .
H19A H 0.1104 0.7835 0.5509 0.042 Uiso 1 1 calc R
H19B H 0.0188 0.7603 0.4828 0.042 Uiso 1 1 calc R
C20 C 0.1616(3) 0.5297(3) 0.5980(2) 0.0342(7) Uani 1 1 d .
H20 H 0.1236 0.5984 0.6431 0.041 Uiso 1 1 calc R
C21 C 0.2053(3) 0.3817(3) 0.6286(2) 0.0310(7) Uani 1 1 d .
C22 C 0.2398(3) 0.2732(3) 0.5676(2) 0.0331(7) Uani 1 1 d .
C23 C 0.2698(3) 0.1308(3) 0.6051(2) 0.0351(7) Uani 1 1 d .
C24 C 0.2723(4) 0.0972(3) 0.6950(2) 0.0384(8) Uani 1 1 d .
H24 H 0.2956 0.0002 0.7175 0.046 Uiso 1 1 calc R
C25 C 0.2402(4) 0.2077(3) 0.7526(2) 0.0392(8) Uani 1 1 d .
C26 C 0.2051(3) 0.3475(3) 0.7210(2) 0.0358(7) Uani 1 1 d .
H26 H 0.1804 0.4217 0.7614 0.043 Uiso 1 1 calc R

loop_
_atom_site_aniso_label
_atom_site_aniso_U_11
_atom_site_aniso_U_22
_atom_site_aniso_U_33
_atom_site_aniso_U_23
_atom_site_aniso_U_13
_atom_site_aniso_U_12
Cl1 0.0786(7) 0.0348(4) 0.0454(5) -0.0032(4) -0.0244(5) -0.0179(4)
Al1 0.0387(6) 0.0320(5) 0.0278(5) -0.0003(4) -0.0120(4) -0.0142(4)
O1 0.0444(13) 0.0336(11) 0.0255(11) 0.0020(9) -0.0132(10) -0.0178(10)
N1 0.0383(16) 0.0329(13) 0.0283(14) -0.0008(11) -0.0094(12) -0.0163(12)
C1 0.0412(19) 0.0375(17) 0.0338(18) 0.0017(14) -0.0126(15) -0.0127(15)
Cl2 0.0770(7) 0.0523(5) 0.0297(5) 0.0038(4) -0.0149(4) -0.0112(5)
O2 0.0506(14) 0.0334(11) 0.0286(12) 0.0016(9) -0.0161(10) -0.0195(10)
N2 0.0358(15) 0.0345(14) 0.0297(14) -0.0002(11) -0.0095(12) -0.0164(12)
C2 0.0291(17) 0.0362(16) 0.0262(16) 0.0006(13) -0.0092(13) -0.0133(14)
C3 0.0321(17) 0.0353(16) 0.0305(17) -0.0019(13) -0.0112(14) -0.0134(14)
C4 0.0384(19) 0.0313(16) 0.0353(18) 0.0033(14) -0.0125(15) -0.0128(14)
C5 0.0323(18) 0.0416(18) 0.0289(17) 0.0023(14) -0.0106(14) -0.0142(14)
C6 0.0335(18) 0.0399(17) 0.0271(17) -0.0049(14) -0.0067(14) -0.0078(14)
C7 0.0345(18) 0.0346(16) 0.0272(16) -0.0001(13) -0.0118(14) -0.0113(14)
C8 0.046(2) 0.0466(19) 0.0284(17) 0.0039(14) -0.0089(15) -0.0159(16)
C9 0.112(4) 0.051(2) 0.040(2) 0.0117(18) -0.020(2) -0.029(2)
C10 0.067(3) 0.101(3) 0.041(2) 0.025(2) 0.002(2) -0.002(3)
C11 0.100(3) 0.076(3) 0.044(2) 0.016(2) -0.038(2) -0.039(3)
C12 0.044(2) 0.0333(16) 0.0282(17) -0.0035(13) -0.0119(15) -0.0094(15)
C13 0.067(3) 0.0387(18) 0.0364(19) -0.0024(15) -0.0177(18) -0.0085(17)
C14 0.048(2) 0.0395(18) 0.043(2) -0.0019(15) -0.0147(17) -0.0048(16)
C15 0.054(2) 0.0372(17) 0.0369(19) 0.0018(14) -0.0138(16) -0.0190(16)
C16 0.0370(19) 0.0346(16) 0.0355(18) -0.0004(14) -0.0119(15) -0.0129(14)
C17 0.040(2) 0.0465(19) 0.0403(19) 0.0015(15) -0.0071(16) -0.0217(16)
C18 0.047(2) 0.0329(16) 0.0353(18) -0.0027(13) -0.0150(16) -0.0178(15)
C19 0.0430(19) 0.0322(16) 0.0324(17) -0.0043(13) -0.0115(15) -0.0122(14)
C20 0.0367(19) 0.0381(17) 0.0327(18) -0.0062(14) -0.0077(15) -0.0163(15)
C21 0.0345(18) 0.0358(16) 0.0268(16) -0.0029(13) -0.0060(14) -0.0161(14)
C22 0.0331(18) 0.0403(17) 0.0313(17) 0.0028(14) -0.0112(14) -0.0171(14)
C23 0.0396(19) 0.0327(16) 0.0362(18) -0.0043(14) -0.0128(15) -0.0109(14)
C24 0.041(2) 0.0380(18) 0.0385(19) 0.0065(15) -0.0145(16) -0.0137(15)
C25 0.041(2) 0.048(2) 0.0280(17) 0.0035(15) -0.0087(15) -0.0145(16)
C26 0.0376(19) 0.0429(18) 0.0293(17) -0.0039(14) -0.0076(14) -0.0142(15)

loop_
_atom_type_symbol
_atom_type_description
_atom_type_scat_dispersion_real
_atom_type_scat_dispersion_imag
_atom_type_scat_source
C C 0.0033 0.0016 'International Tables Vol C Tables 4.2.6.8 and 6.1.1.4'
H H 0.0000 0.0000 'International Tables Vol C Tables 4.2.6.8 and 6.1.1.4'
N N 0.0061 0.0033 'International Tables Vol C Tables 4.2.6.8 and 6.1.1.4'
Cl Cl 0.1484 0.1585 'International Tables Vol C Tables 4.2.6.8 and 6.1.1.4'
O O 0.0106 0.0060 'International Tables Vol C Tables 4.2.6.8 and 6.1.1.4'
Al Al 0.0645 0.0514 'International Tables Vol C Tables 4.2.6.8 and 6.1.1.4'

loop_
_geom_angle_atom_site_label_1
_geom_angle_atom_site_label_2
_geom_angle_atom_site_label_3
_geom_angle
O1 Al1 O2 89.71(9)
O1 Al1 C1 122.72(13)
O2 Al1 C1 100.04(12)
O1 Al1 N1 123.13(11)
O2 Al1 N1 87.81(10)
C1 Al1 N1 113.62(12)
O1 Al1 N2 88.90(9)
O2 Al1 N2 163.15(11)
C1 Al1 N2 94.82(11)
N1 Al1 N2 78.94(10)
C2 O1 Al1 130.56(17)
C20 N1 C19 117.5(2)
C20 N1 Al1 123.3(2)
C19 N1 Al1 118.28(18)
Al1 C1 H1A 109.5
Al1 C1 H1B 109.5
H1A C1 H1B 109.5
Al1 C1 H1C 109.5
H1A C1 H1C 109.5
H1B C1 H1C 109.5
C22 O2 Al1 126.98(18)
C18 N2 C17 108.2(2)
C18 N2 C16 110.1(2)
C17 N2 C16 108.9(2)
C18 N2 Al1 106.27(17)
C17 N2 Al1 116.09(19)
C16 N2 Al1 107.20(16)
O1 C2 C3 118.5(3)
O1 C2 C7 121.4(3)
C3 C2 C7 120.1(3)
C4 C3 C2 120.5(3)
C4 C3 C16 121.5(3)
C2 C3 C16 118.0(3)
C5 C4 C3 121.4(3)
C5 C4 H4 119.3
C3 C4 H4 119.3
C4 C5 C6 116.8(3)
C4 C5 C8 122.5(3)
C6 C5 C8 120.7(3)
C5 C6 C7 124.4(3)
C5 C6 H6 117.8
C7 C6 H6 117.8
C6 C7 C2 116.8(3)
C6 C7 C12 121.4(3)
C2 C7 C12 121.8(3)
C10 C8 C9 110.2(3)
C10 C8 C11 107.5(3)
C9 C8 C11 106.9(3)
C10 C8 C5 109.7(3)
C9 C8 C5 112.7(3)
C11 C8 C5 109.7(3)
C8 C9 H9A 109.5
C8 C9 H9B 109.5
H9A C9 H9B 109.5
C8 C9 H9C 109.5
H9A C9 H9C 109.5
H9B C9 H9C 109.5
C8 C10 H10A 109.5
C8 C10 H10B 109.5
H10A C10 H10B 109.5
C8 C10 H10C 109.5
H10A C10 H10C 109.5
H10B C10 H10C 109.5
C8 C11 H11A 109.5
C8 C11 H11B 109.5
H11A C11 H11B 109.5
C8 C11 H11C 109.5
H11A C11 H11C 109.5
H11B C11 H11C 109.5
C14 C12 C15 108.9(3)
C14 C12 C13 107.4(3)
C15 C12 C13 107.8(3)
C14 C12 C7 110.2(2)
C15 C12 C7 110.1(3)
C13 C12 C7 112.3(2)
C12 C13 H13A 109.5
C12 C13 H13B 109.5
H13A C13 H13B 109.5
C12 C13 H13C 109.5
H13A C13 H13C 109.5
H13B C13 H13C 109.5
C12 C14 H14A 109.5
C12 C14 H14B 109.5
H14A C14 H14B 109.5
C12 C14 H14C 109.5
H14A C14 H14C 109.5
H14B C14 H14C 109.5
C12 C15 H15A 109.5
C12 C15 H15B 109.5
H15A C15 H15B 109.5
C12 C15 H15C 109.5
H15A C15 H15C 109.5
H15B C15 H15C 109.5
N2 C16 C3 111.3(2)
N2 C16 H16A 109.4
C3 C16 H16A 109.4
N2 C16 H16B 109.4
C3 C16 H16B 109.4
H16A C16 H16B 108.0
N2 C17 H17A 109.5
N2 C17 H17B 109.5
H17A C17 H17B 109.5
N2 C17 H17C 109.5
H17A C17 H17C 109.5
H17B C17 H17C 109.5
N2 C18 C19 110.3(2)
N2 C18 H18A 109.6
C19 C18 H18A 109.6
N2 C18 H18B 109.6
C19 C18 H18B 109.6
H18A C18 H18B 108.1
N1 C19 C18 106.8(2)
N1 C19 H19A 110.4
C18 C19 H19A 110.4
N1 C19 H19B 110.4
C18 C19 H19B 110.4
H19A C19 H19B 108.6
N1 C20 C21 125.5(3)
N1 C20 H20 117.2
C21 C20 H20 117.2
C26 C21 C22 121.0(3)
C26 C21 C20 118.8(3)
C22 C21 C20 120.2(3)
O2 C22 C21 122.6(3)
O2 C22 C23 121.0(3)
C21 C22 C23 116.3(3)
C24 C23 C22 122.7(3)
C24 C23 Cl1 119.7(2)
C22 C23 Cl1 117.6(2)
C23 C24 C25 119.0(3)
C23 C24 H24 120.5
C25 C24 H24 120.5
C26 C25 C24 120.9(3)
C26 C25 Cl2 120.1(3)
C24 C25 Cl2 119.0(2)
C25 C26 C21 120.0(3)
C25 C26 H26 120.0
C21 C26 H26 120.0

loop_
_geom_bond_atom_site_label_1
_geom_bond_atom_site_label_2
_geom_bond_distance
Cl1 C23 1.732(3)
Al1 O1 1.762(2)
Al1 O2 1.847(2)
Al1 C1 1.984(3)
Al1 N1 2.000(3)
Al1 N2 2.239(3)
O1 C2 1.354(3)
N1 C20 1.287(4)
N1 C19 1.474(4)
C1 H1A 0.9800
C1 H1B 0.9800
C1 H1C 0.9800
Cl2 C25 1.745(3)
O2 C22 1.305(3)
N2 C18 1.480(4)
N2 C17 1.481(4)
N2 C16 1.491(4)
C2 C3 1.401(4)
C2 C7 1.407(4)
C3 C4 1.391(4)
C3 C16 1.497(4)
C4 C5 1.385(4)
C4 H4 0.9500
C5 C6 1.397(4)
C5 C8 1.534(4)
C6 C7 1.400(4)
C6 H6 0.9500
C7 C12 1.544(4)
C8 C10 1.512(5)
C8 C9 1.518(5)
C8 C11 1.528(5)
C9 H9A 0.9800
C9 H9B 0.9800
C9 H9C 0.9800
C10 H10A 0.9800
C10 H10B 0.9800
C10 H10C 0.9800
C11 H11A 0.9800
C11 H11B 0.9800
C11 H11C 0.9800
C12 C14 1.535(4)
C12 C15 1.536(4)
C12 C13 1.538(4)
C13 H13A 0.9800
C13 H13B 0.9800
C13 H13C 0.9800
C14 H14A 0.9800
C14 H14B 0.9800
C14 H14C 0.9800
C15 H15A 0.9800
C15 H15B 0.9800
C15 H15C 0.9800
C16 H16A 0.9900
C16 H16B 0.9900
C17 H17A 0.9800
C17 H17B 0.9800
C17 H17C 0.9800
C18 C19 1.508(4)
C18 H18A 0.9900
C18 H18B 0.9900
C19 H19A 0.9900
C19 H19B 0.9900
C20 C21 1.437(4)
C20 H20 0.9500
C21 C26 1.407(4)
C21 C22 1.412(4)
C22 C23 1.415(4)
C23 C24 1.374(4)
C24 C25 1.396(4)
C24 H24 0.9500
C25 C26 1.366(4)
C26 H26 0.9500
